data_4037093
loop_
_publ_author_name
'Liu, Yang'
'Zhang, Qian'
'Guo, Qing-Hui'
'Wang, Mei-Xiang'

_publ_section_title
;
 Synthesis of Functionalized Azacalix[1]arene[3]pyridine Macrocycles from
 Cu(II)-Mediated Direct Amination Reactions of Arene through High Valent
 Arylcopper(III) Intermediates.
;
_journal_issue 21
_journal_name_full 'The Journal of organic chemistry'
_journal_page_first 10404
_journal_page_last 10410
_journal_paper_doi 10.1021/acs.joc.6b01448
_journal_volume 81
_journal_year 2016
_chemical_formula_moiety 'C32 H28 N8 O3 S'
_chemical_formula_sum 'C32 H28 N8 O3 S'
_chemical_formula_weight 604.68
_space_group_crystal_system triclinic
_space_group_IT_number 2
_space_group_name_Hall '-P 1'
_space_group_name_H-M_alt 'P -1'
_atom_sites_solution_hydrogens geom
_audit_creation_date 2016-06-12
_audit_creation_method
;
Olex2 1.2
(compiled 2016.02.19 svn.r3266 for OlexSys, GUI svn.r5155)
;
_cell_angle_alpha 103.785(3)
_cell_angle_beta 96.266(3)
_cell_angle_gamma 98.736(3)
_cell_formula_units_Z 4
_cell_length_a 14.185(3)
_cell_length_b 15.666(4)
_cell_length_c 16.155(4)
_cell_measurement_reflns_used 11284
_cell_measurement_temperature 173.1500
_cell_measurement_theta_max 27.4841
_cell_measurement_theta_min 1.4694
_cell_volume 3406.4(14)
_computing_cell_refinement 'CrystalClear (Rigaku Inc., 2007)'
_computing_data_collection 'CrystalClear (Rigaku Inc., 2007)'
_computing_data_reduction 'CrystalClear (Rigaku Inc., 2007)'
_computing_molecular_graphics 'Olex2 (Dolomanov et al., 2009)'
_computing_publication_material 'CIFTAB (Sheldrick, 2013)'
_computing_structure_refinement 'SHELXL (Sheldrick, 2014)'
_computing_structure_solution
;
'SHELXT (Sheldrick, 2014)'
;
_diffrn_ambient_temperature 173.1500
_diffrn_detector_area_resol_mean 28.5714
_diffrn_measured_fraction_theta_full 0.994
_diffrn_measured_fraction_theta_max 0.991
_diffrn_measurement_details
;
scan:
	Number of images: 360
	           Slice: -110.0000 - 70.0000
	     Image width: 0.5000
	        Exp time: 8.0000
	   Rotation axis: Omega
	           Omega: 0.0000
	             Chi: 45.0000
	             Phi: 90.0000
	             XTD: 40.0976
	          2theta: -19.8341
scan:
	Number of images: 360
	           Slice: -110.0000 - 70.0000
	     Image width: 0.5000
	        Exp time: 8.0000
	   Rotation axis: Omega
	           Omega: 0.0000
	             Chi: 45.0000
	             Phi: 0.0000
	             XTD: 40.0976
	          2theta: -19.8341
scan:
	Number of images: 330
	           Slice: -110.0000 - 55.0000
	     Image width: 0.5000
	        Exp time: 8.0000
	   Rotation axis: Omega
	           Omega: 0.0000
	             Chi: 45.0000
	             Phi: 270.0000
	             XTD: 40.0976
	          2theta: -19.8341
;
_diffrn_measurement_device
;
Saturn724+ (2x2 bin mode)
;
_diffrn_measurement_device_details
;
AFC10: Fixed Chi 2 circle
;
_diffrn_measurement_device_type 'Saturn724+ CCD'
_diffrn_measurement_method '\w scans at fixed \c = 45\%'
_diffrn_orient_matrix_type d*Trek
_diffrn_orient_matrix_UB_11 0.0695
_diffrn_orient_matrix_UB_12 -0.0172
_diffrn_orient_matrix_UB_13 -0.0092
_diffrn_orient_matrix_UB_21 -0.0047
_diffrn_orient_matrix_UB_22 -0.0662
_diffrn_orient_matrix_UB_23 -0.0085
_diffrn_orient_matrix_UB_31 -0.0005
_diffrn_orient_matrix_UB_32 -0.0086
_diffrn_orient_matrix_UB_33 -0.0639
_diffrn_radiation_detector CCD
_diffrn_radiation_monochromator 'Graphite Monochromator'
_diffrn_radiation_type MoK\a
_diffrn_radiation_wavelength 0.71073
_diffrn_reflns_av_R_equivalents 0.0350
_diffrn_reflns_av_unetI/netI 0.0370
_diffrn_reflns_Laue_measured_fraction_full 0.994
_diffrn_reflns_Laue_measured_fraction_max 0.991
_diffrn_reflns_limit_h_max 18
_diffrn_reflns_limit_h_min -17
_diffrn_reflns_limit_k_max 20
_diffrn_reflns_limit_k_min -20
_diffrn_reflns_limit_l_max 20
_diffrn_reflns_limit_l_min -20
_diffrn_reflns_number 42424
_diffrn_reflns_point_group_measured_fraction_full 0.994
_diffrn_reflns_point_group_measured_fraction_max 0.991
_diffrn_reflns_theta_full 26.000
_diffrn_reflns_theta_max 27.499
_diffrn_reflns_theta_min 1.628
_diffrn_source 'Sealed Tube'
_diffrn_source_current 30.0000
_diffrn_source_power 1.5000
_diffrn_source_voltage 50.0000
_exptl_absorpt_coefficient_mu 0.138
_exptl_absorpt_correction_T_max 1.0000
_exptl_absorpt_correction_T_min 0.8724
_exptl_absorpt_correction_type multi-scan
_exptl_absorpt_process_details 'CrystalClear (Rigaku Inc., 2007)'
_exptl_crystal_colour yellow
_exptl_crystal_colour_primary yellow
_exptl_crystal_density_diffrn 1.179
_exptl_crystal_description block
_exptl_crystal_F_000 1264
_exptl_crystal_size_max 0.292
_exptl_crystal_size_mid 0.287
_exptl_crystal_size_min 0.193
_refine_diff_density_max 0.250
_refine_diff_density_min -0.382
_refine_diff_density_rms 0.053
_refine_ls_extinction_method none
_refine_ls_goodness_of_fit_ref 1.104
_refine_ls_hydrogen_treatment constr
_refine_ls_matrix_type full
_refine_ls_number_parameters 801
_refine_ls_number_reflns 15521
_refine_ls_number_restraints 0
_refine_ls_restrained_S_all 1.104
_refine_ls_R_factor_all 0.0683
_refine_ls_R_factor_gt 0.0610
_refine_ls_shift/su_max 0.001
_refine_ls_shift/su_mean 0.000
_refine_ls_structure_factor_coef Fsqd
_refine_ls_weighting_details 'w=1/[\s^2^(Fo^2^)+(0.0712P)^2^+1.7633P] where P=(Fo^2^+2Fc^2^)/3'
_refine_ls_weighting_scheme calc
_refine_ls_wR_factor_gt 0.1560
_refine_ls_wR_factor_ref 0.1622
_reflns_Friedel_coverage 0.000
_reflns_number_gt 13937
_reflns_number_total 15521
_reflns_threshold_expression 'I > 2\s(I)'
_cod_data_source_file jo6b01448_si_006.cif
_cod_data_source_block y_sq
_cod_original_cell_volume 3406.3(13)
_cod_database_code 4037093
_shelxl_version_number 2013-4
_shelx_space_group_comment
;
The symmetry employed for this shelxl refinement is uniquely defined
by the following loop, which should always be used as a source of
symmetry information in preference to the above space-group names.
They are only intended as comments.
;
_diffrn_number_total 15541
_olex2_refinement_description
;
1. Fixed Uiso
 At 1.2 times of:
  All C(H) groups
 At 1.5 times of:
  All C(H,H,H) groups
2.a Aromatic/amide H refined with riding coordinates:
 C4(H4), C5(H5), C6(H6), C9(H9), C10(H10), C11(H11), C15(H15), C16(H16),
 C17(H17), C21(H21), C22(H22), C23(H23), C28(H28), C29(H29), C30(H30), C31(H31),
  C4A(H4A), C5A(H5A), C6A(H6A), C9A(H9A), C10A(H10A), C11A(H11A), C15A(H15A),
 C16A(H16A), C17A(H17A), C21A(H21A), C22A(H22A), C23A(H23A), C28A(H28A),
 C29A(H29A), C30A(H30A), C31A(H31A)
2.b Idealised Me refined as rotating group:
 C7(H7A,H7B,H7C), C13(H13A,H13B,H13C), C19(H19A,H19B,H19C), C25(H25A,H25B,
 H25C), C7A(H7AA,H7AB,H7AC), C13A(H13D,H13E,H13F), C19A(H19D,H19E,H19F),
 C25A(H25D,H25E,H25F)
;
_olex2_submission_special_instructions 'No special instructions were received'

loop_
_space_group_symop_operation_xyz
'x, y, z'
'-x, -y, -z'

loop_
_atom_site_label
_atom_site_type_symbol
_atom_site_fract_x
_atom_site_fract_y
_atom_site_fract_z
_atom_site_U_iso_or_equiv
_atom_site_adp_type
_atom_site_occupancy
_atom_site_site_symmetry_order
_atom_site_calc_flag
_atom_site_refinement_flags_posn
S1 S 0.27345(4) 0.68192(4) 0.60602(3) 0.03934(14) Uani 1 1 d .
O1 O 0.22340(10) 0.53300(10) 0.38440(9) 0.0353(3) Uani 1 1 d .
O2 O 0.26067(15) 0.77237(13) 0.61625(13) 0.0628(5) Uani 1 1 d .
O3 O 0.26129(13) 0.64252(14) 0.67608(10) 0.0567(5) Uani 1 1 d .
N1 N 0.11079(14) 0.38465(13) 0.41530(12) 0.0395(4) Uani 1 1 d .
N2 N 0.14324(14) 0.64780(11) 0.30220(12) 0.0377(4) Uani 1 1 d .
N3 N 0.15456(12) 0.57039(11) 0.16469(11) 0.0302(3) Uani 1 1 d .
N4 N 0.15722(14) 0.48403(12) 0.02853(11) 0.0371(4) Uani 1 1 d .
N5 N 0.16770(12) 0.36059(11) 0.08626(10) 0.0310(3) Uani 1 1 d .
N6 N 0.18896(15) 0.24756(13) 0.15424(12) 0.0411(4) Uani 1 1 d .
N7 N 0.15383(12) 0.31265(11) 0.28821(11) 0.0319(4) Uani 1 1 d .
N8 N 0.20226(12) 0.61818(12) 0.51712(11) 0.0353(4) Uani 1 1 d .
C1 C 0.06773(14) 0.43836(14) 0.36719(12) 0.0297(4) Uani 1 1 d .
C2 C 0.12254(13) 0.51425(13) 0.35556(11) 0.0272(4) Uani 1 1 d .
C3 C 0.08403(14) 0.56886(12) 0.31071(12) 0.0283(4) Uani 1 1 d .
C4 C -0.01360(14) 0.54687(13) 0.27720(13) 0.0313(4) Uani 1 1 d .
H4 H -0.0411 0.5829 0.2471 0.038 Uiso 1 1 calc R
C5 C -0.06979(14) 0.47165(14) 0.28856(13) 0.0317(4) Uani 1 1 d .
H5 H -0.1351 0.4572 0.2662 0.038 Uiso 1 1 calc R
C6 C -0.02890(14) 0.41758(14) 0.33326(13) 0.0322(4) Uani 1 1 d .
H6 H -0.0670 0.3668 0.3404 0.039 Uiso 1 1 calc R
C7 C 0.1565(2) 0.72863(16) 0.37081(16) 0.0598(8) Uani 1 1 d .
H7A H 0.1284 0.7730 0.3500 0.090 Uiso 1 1 calc GR
H7B H 0.2243 0.7505 0.3903 0.090 Uiso 1 1 calc GR
H7C H 0.1258 0.7162 0.4178 0.090 Uiso 1 1 calc GR
C8 C 0.17792(14) 0.64781(13) 0.22581(14) 0.0329(4) Uani 1 1 d .
C9 C 0.23534(17) 0.72389(15) 0.21454(17) 0.0432(5) Uani 1 1 d .
H9 H 0.2533 0.7760 0.2590 0.052 Uiso 1 1 calc R
C10 C 0.26432(17) 0.71888(16) 0.13523(18) 0.0464(6) Uani 1 1 d .
H10 H 0.3013 0.7688 0.1254 0.056 Uiso 1 1 calc R
C11 C 0.23906(16) 0.64038(16) 0.06985(16) 0.0419(5) Uani 1 1 d .
H11 H 0.2574 0.6368 0.0158 0.050 Uiso 1 1 calc R
C12 C 0.18465(14) 0.56641(14) 0.08855(13) 0.0318(4) Uani 1 1 d .
C13 C 0.2058(2) 0.4637(2) -0.04619(17) 0.0596(7) Uani 1 1 d .
H13A H 0.1931 0.5026 -0.0822 0.089 Uiso 1 1 calc GR
H13B H 0.1825 0.4027 -0.0781 0.089 Uiso 1 1 calc GR
H13C H 0.2740 0.4725 -0.0278 0.089 Uiso 1 1 calc GR
C14 C 0.11075(15) 0.41106(13) 0.05724(12) 0.0318(4) Uani 1 1 d .
C15 C 0.01238(16) 0.39798(15) 0.05581(14) 0.0380(5) Uani 1 1 d .
H15 H -0.0246 0.4342 0.0341 0.046 Uiso 1 1 calc R
C16 C -0.02994(16) 0.32938(16) 0.08773(16) 0.0424(5) Uani 1 1 d .
H16 H -0.0963 0.3181 0.0870 0.051 Uiso 1 1 calc R
C17 C 0.02748(16) 0.27813(14) 0.12050(15) 0.0385(5) Uani 1 1 d .
H17 H 0.0010 0.2323 0.1432 0.046 Uiso 1 1 calc R
C18 C 0.12624(15) 0.29688(13) 0.11870(12) 0.0319(4) Uani 1 1 d .
C19 C 0.24733(19) 0.19797(17) 0.09999(16) 0.0484(6) Uani 1 1 d .
H19A H 0.2225 0.1351 0.0884 0.073 Uiso 1 1 calc GR
H19B H 0.3127 0.2108 0.1288 0.073 Uiso 1 1 calc GR
H19C H 0.2456 0.2151 0.0467 0.073 Uiso 1 1 calc GR
C20 C 0.19254(14) 0.24856(13) 0.24036(13) 0.0314(4) Uani 1 1 d .
C21 C 0.23498(16) 0.18733(14) 0.27530(15) 0.0390(5) Uani 1 1 d .
H21 H 0.2631 0.1442 0.2417 0.047 Uiso 1 1 calc R
C22 C 0.23315(17) 0.19378(14) 0.36194(15) 0.0414(5) Uani 1 1 d .
H22 H 0.2602 0.1536 0.3868 0.050 Uiso 1 1 calc R
C23 C 0.19265(15) 0.25763(14) 0.41236(14) 0.0359(4) Uani 1 1 d .
H23 H 0.1916 0.2616 0.4706 0.043 Uiso 1 1 calc R
C24 C 0.15259(14) 0.31704(14) 0.37160(13) 0.0311(4) Uani 1 1 d .
C25 C 0.08512(19) 0.38804(19) 0.50059(15) 0.0485(6) Uani 1 1 d .
H25A H 0.0578 0.4404 0.5201 0.073 Uiso 1 1 calc GR
H25B H 0.1418 0.3904 0.5400 0.073 Uiso 1 1 calc GR
H25C H 0.0388 0.3356 0.4980 0.073 Uiso 1 1 calc GR
C26 C 0.25570(14) 0.58556(13) 0.46263(12) 0.0293(4) Uani 1 1 d .
C27 C 0.36136(14) 0.60810(13) 0.48782(12) 0.0298(4) Uani 1 1 d .
C28 C 0.43410(15) 0.58003(16) 0.44348(14) 0.0370(5) Uani 1 1 d .
H28 H 0.4202 0.5425 0.3879 0.044 Uiso 1 1 calc R
C29 C 0.52853(16) 0.61004(18) 0.48507(16) 0.0446(5) Uani 1 1 d .
H29 H 0.5787 0.5923 0.4567 0.054 Uiso 1 1 calc R
C30 C 0.54962(16) 0.66562(17) 0.56771(16) 0.0454(6) Uani 1 1 d .
H30 H 0.6136 0.6838 0.5941 0.054 Uiso 1 1 calc R
C31 C 0.47710(16) 0.69475(15) 0.61209(15) 0.0406(5) Uani 1 1 d .
H31 H 0.4909 0.7326 0.6675 0.049 Uiso 1 1 calc R
C32 C 0.38385(15) 0.66494(14) 0.57003(13) 0.0329(4) Uani 1 1 d .
S1A S 0.68080(4) 0.59953(4) 0.28062(3) 0.03305(12) Uani 1 1 d .
O1A O 0.52063(10) 0.74245(9) 0.20792(9) 0.0306(3) Uani 1 1 d .
O2A O 0.73961(12) 0.55853(12) 0.22248(11) 0.0482(4) Uani 1 1 d .
O3A O 0.71400(11) 0.62072(11) 0.37107(10) 0.0412(4) Uani 1 1 d .
N1A N 0.59417(14) 0.86871(13) 0.36568(11) 0.0381(4) Uani 1 1 d .
N2A N 0.56216(14) 0.77033(12) 0.05131(11) 0.0377(4) Uani 1 1 d .
N3A N 0.43556(12) 0.84143(11) 0.02631(11) 0.0324(4) Uani 1 1 d .
N4A N 0.31368(14) 0.92170(13) 0.01210(13) 0.0405(4) Uani 1 1 d .
N5A N 0.31589(12) 0.95601(11) 0.16276(12) 0.0347(4) Uani 1 1 d .
N6A N 0.31663(13) 0.97775(12) 0.31164(13) 0.0370(4) Uani 1 1 d .
N7A N 0.45256(12) 0.91987(11) 0.34337(10) 0.0309(3) Uani 1 1 d .
N8A N 0.65572(12) 0.69130(12) 0.25509(11) 0.0328(4) Uani 1 1 d .
C1A C 0.61445(14) 0.88757(14) 0.28662(13) 0.0320(4) Uani 1 1 d .
C2A C 0.57907(13) 0.82356(13) 0.20839(12) 0.0284(4) Uani 1 1 d .
C3A C 0.59600(15) 0.83869(14) 0.12997(13) 0.0322(4) Uani 1 1 d .
C4A C 0.64870(16) 0.92099(16) 0.12944(15) 0.0409(5) Uani 1 1 d .
H4A H 0.6599 0.9331 0.0774 0.049 Uiso 1 1 calc R
C5A C 0.68459(17) 0.98496(16) 0.20626(16) 0.0438(5) Uani 1 1 d .
H5A H 0.7203 1.0396 0.2054 0.053 Uiso 1 1 calc R
C6A C 0.66777(16) 0.96836(15) 0.28426(15) 0.0403(5) Uani 1 1 d .
H6A H 0.6925 1.0118 0.3354 0.048 Uiso 1 1 calc R
C7A C 0.6052(2) 0.68984(17) 0.03808(16) 0.0494(6) Uani 1 1 d .
H7AA H 0.6626 0.7005 0.0793 0.074 Uiso 1 1 calc GR
H7AB H 0.6214 0.6752 -0.0192 0.074 Uiso 1 1 calc GR
H7AC H 0.5600 0.6410 0.0454 0.074 Uiso 1 1 calc GR
C8A C 0.47713(16) 0.77024(14) 0.00136(13) 0.0350(4) Uani 1 1 d .
C9A C 0.43673(19) 0.69980(17) -0.07129(14) 0.0452(5) Uani 1 1 d .
H9A H 0.4655 0.6500 -0.0871 0.054 Uiso 1 1 calc R
C10A C 0.35267(19) 0.70730(18) -0.11822(15) 0.0496(6) Uani 1 1 d .
H10A H 0.3247 0.6620 -0.1671 0.060 Uiso 1 1 calc R
C11A C 0.30911(17) 0.78039(17) -0.09431(14) 0.0443(5) Uani 1 1 d .
H11A H 0.2527 0.7856 -0.1264 0.053 Uiso 1 1 calc R
C12A C 0.35335(15) 0.84660(14) -0.01949(13) 0.0350(4) Uani 1 1 d .
C13A C 0.20911(19) 0.9147(2) -0.0094(2) 0.0613(7) Uani 1 1 d .
H13D H 0.1924 0.9063 -0.0704 0.092 Uiso 1 1 calc GR
H13E H 0.1904 0.9686 0.0208 0.092 Uiso 1 1 calc GR
H13F H 0.1761 0.8647 0.0073 0.092 Uiso 1 1 calc GR
C14A C 0.35656(15) 0.97544(14) 0.09692(14) 0.0354(4) Uani 1 1 d .
C15A C 0.43764(16) 1.04050(14) 0.10636(15) 0.0369(4) Uani 1 1 d .
H15A H 0.4617 1.0540 0.0588 0.044 Uiso 1 1 calc R
C16A C 0.48160(16) 1.08483(14) 0.18999(15) 0.0376(5) Uani 1 1 d .
H16A H 0.5368 1.1284 0.1993 0.045 Uiso 1 1 calc R
C17A C 0.44332(15) 1.06410(13) 0.25859(15) 0.0357(4) Uani 1 1 d .
H17A H 0.4724 1.0927 0.3149 0.043 Uiso 1 1 calc R
C18A C 0.35981(15) 0.99915(13) 0.24202(14) 0.0333(4) Uani 1 1 d .
C19A C 0.21088(17) 0.95973(17) 0.30148(19) 0.0497(6) Uani 1 1 d .
H19D H 0.1855 0.9918 0.2631 0.074 Uiso 1 1 calc GR
H19E H 0.1906 0.9788 0.3566 0.074 Uiso 1 1 calc GR
H19F H 0.1874 0.8968 0.2780 0.074 Uiso 1 1 calc GR
C20A C 0.36953(15) 0.93947(13) 0.36673(13) 0.0327(4) Uani 1 1 d .
C21A C 0.33692(17) 0.92269(15) 0.44125(15) 0.0419(5) Uani 1 1 d .
H21A H 0.2784 0.9361 0.4562 0.050 Uiso 1 1 calc R
C22A C 0.39497(19) 0.88557(15) 0.49126(14) 0.0444(5) Uani 1 1 d .
H22A H 0.3749 0.8730 0.5407 0.053 Uiso 1 1 calc R
C23A C 0.48261(19) 0.86656(15) 0.46950(14) 0.0429(5) Uani 1 1 d .
H23A H 0.5224 0.8424 0.5037 0.051 Uiso 1 1 calc R
C24A C 0.50861(15) 0.88537(13) 0.39372(12) 0.0324(4) Uani 1 1 d .
C25A C 0.67091(19) 0.85077(17) 0.42311(15) 0.0466(6) Uani 1 1 d .
H25D H 0.7279 0.8494 0.3962 0.070 Uiso 1 1 calc GR
H25E H 0.6508 0.7941 0.4349 0.070 Uiso 1 1 calc GR
H25F H 0.6846 0.8970 0.4761 0.070 Uiso 1 1 calc GR
C26A C 0.56429(14) 0.68159(13) 0.23322(12) 0.0286(4) Uani 1 1 d .
C27A C 0.50275(14) 0.59584(13) 0.23148(12) 0.0304(4) Uani 1 1 d .
C28A C 0.40399(16) 0.56727(15) 0.20860(14) 0.0371(5) Uani 1 1 d .
H28A H 0.3646 0.6046 0.1922 0.045 Uiso 1 1 calc R
C29A C 0.36572(18) 0.48088(15) 0.21094(15) 0.0433(5) Uani 1 1 d .
H29A H 0.2996 0.4600 0.1961 0.052 Uiso 1 1 calc R
C30A C 0.42508(19) 0.42525(15) 0.23517(15) 0.0442(5) Uani 1 1 d .
H30A H 0.3978 0.3675 0.2356 0.053 Uiso 1 1 calc R
C31A C 0.52426(17) 0.45379(14) 0.25870(13) 0.0374(5) Uani 1 1 d .
H31A H 0.5639 0.4168 0.2754 0.045 Uiso 1 1 calc R
C32A C 0.56092(14) 0.53958(13) 0.25599(12) 0.0306(4) Uani 1 1 d .

loop_
_atom_site_aniso_label
_atom_site_aniso_U_11
_atom_site_aniso_U_22
_atom_site_aniso_U_33
_atom_site_aniso_U_23
_atom_site_aniso_U_13
_atom_site_aniso_U_12
S1 0.0368(3) 0.0461(3) 0.0284(2) 0.0002(2) 0.0092(2) -0.0011(2)
O1 0.0251(7) 0.0504(9) 0.0258(7) 0.0003(6) 0.0022(5) 0.0092(6)
O2 0.0657(12) 0.0487(11) 0.0645(12) -0.0101(9) 0.0194(10) 0.0137(9)
O3 0.0475(10) 0.0872(14) 0.0268(8) 0.0126(8) 0.0076(7) -0.0122(9)
N1 0.0453(10) 0.0531(11) 0.0350(9) 0.0248(8) 0.0161(8) 0.0266(9)
N2 0.0426(10) 0.0247(8) 0.0417(10) 0.0030(7) 0.0113(8) -0.0009(7)
N3 0.0300(8) 0.0294(8) 0.0339(9) 0.0119(7) 0.0070(7) 0.0059(7)
N4 0.0476(10) 0.0385(10) 0.0305(9) 0.0145(7) 0.0134(8) 0.0101(8)
N5 0.0352(9) 0.0322(8) 0.0239(8) 0.0025(6) 0.0029(6) 0.0092(7)
N6 0.0526(11) 0.0414(10) 0.0388(10) 0.0139(8) 0.0116(8) 0.0285(9)
N7 0.0324(8) 0.0345(9) 0.0348(9) 0.0149(7) 0.0079(7) 0.0133(7)
N8 0.0311(9) 0.0451(10) 0.0271(8) 0.0047(7) 0.0070(7) 0.0045(8)
C1 0.0311(9) 0.0378(10) 0.0278(9) 0.0128(8) 0.0111(7) 0.0180(8)
C2 0.0215(8) 0.0353(10) 0.0224(8) 0.0020(7) 0.0034(7) 0.0069(7)
C3 0.0299(9) 0.0261(9) 0.0276(9) 0.0038(7) 0.0066(7) 0.0045(7)
C4 0.0334(10) 0.0298(10) 0.0323(10) 0.0092(8) 0.0027(8) 0.0106(8)
C5 0.0238(9) 0.0358(10) 0.0349(10) 0.0088(8) 0.0017(7) 0.0067(8)
C6 0.0309(10) 0.0315(10) 0.0373(10) 0.0127(8) 0.0101(8) 0.0060(8)
C7 0.099(2) 0.0307(12) 0.0398(13) 0.0008(10) 0.0055(14) -0.0015(13)
C8 0.0304(10) 0.0254(9) 0.0447(11) 0.0098(8) 0.0071(8) 0.0082(8)
C9 0.0435(12) 0.0257(10) 0.0627(15) 0.0137(10) 0.0144(11) 0.0055(9)
C10 0.0414(12) 0.0343(11) 0.0739(17) 0.0299(11) 0.0179(12) 0.0068(10)
C11 0.0408(12) 0.0470(13) 0.0515(13) 0.0323(11) 0.0144(10) 0.0135(10)
C12 0.0320(10) 0.0339(10) 0.0366(10) 0.0177(8) 0.0078(8) 0.0117(8)
C13 0.084(2) 0.0618(17) 0.0450(14) 0.0193(12) 0.0365(14) 0.0238(15)
C14 0.0391(11) 0.0322(10) 0.0228(9) 0.0056(7) 0.0013(8) 0.0073(8)
C15 0.0362(11) 0.0420(12) 0.0372(11) 0.0152(9) -0.0038(9) 0.0106(9)
C16 0.0308(11) 0.0427(12) 0.0512(13) 0.0143(10) -0.0031(9) 0.0020(9)
C17 0.0393(11) 0.0296(10) 0.0448(12) 0.0114(9) 0.0017(9) 0.0013(9)
C18 0.0408(11) 0.0272(9) 0.0266(9) 0.0035(7) 0.0015(8) 0.0112(8)
C19 0.0568(15) 0.0456(13) 0.0441(13) 0.0028(10) 0.0100(11) 0.0252(12)
C20 0.0312(10) 0.0256(9) 0.0375(10) 0.0084(8) 0.0018(8) 0.0076(8)
C21 0.0432(12) 0.0250(10) 0.0465(12) 0.0056(8) -0.0045(10) 0.0133(9)
C22 0.0448(12) 0.0299(10) 0.0489(13) 0.0153(9) -0.0111(10) 0.0096(9)
C23 0.0352(10) 0.0366(11) 0.0374(11) 0.0177(9) -0.0039(8) 0.0048(9)
C24 0.0252(9) 0.0353(10) 0.0370(10) 0.0164(8) 0.0046(8) 0.0073(8)
C25 0.0547(14) 0.0708(17) 0.0325(11) 0.0243(11) 0.0122(10) 0.0283(13)
C26 0.0287(9) 0.0353(10) 0.0240(9) 0.0089(7) 0.0038(7) 0.0039(8)
C27 0.0275(9) 0.0353(10) 0.0273(9) 0.0115(8) 0.0032(7) 0.0031(8)
C28 0.0311(10) 0.0496(12) 0.0311(10) 0.0108(9) 0.0058(8) 0.0084(9)
C29 0.0313(11) 0.0633(15) 0.0456(13) 0.0222(11) 0.0108(9) 0.0115(10)
C30 0.0280(10) 0.0573(14) 0.0487(13) 0.0215(11) -0.0009(9) -0.0065(10)
C31 0.0390(11) 0.0395(11) 0.0366(11) 0.0102(9) -0.0002(9) -0.0092(9)
C32 0.0358(10) 0.0326(10) 0.0292(9) 0.0102(8) 0.0052(8) -0.0007(8)
S1A 0.0316(2) 0.0442(3) 0.0299(2) 0.0140(2) 0.00812(19) 0.0174(2)
O1A 0.0282(7) 0.0316(7) 0.0337(7) 0.0120(6) 0.0008(5) 0.0075(6)
O2A 0.0479(9) 0.0664(11) 0.0457(9) 0.0227(8) 0.0222(8) 0.0338(9)
O3A 0.0351(8) 0.0598(10) 0.0326(8) 0.0171(7) 0.0021(6) 0.0149(7)
N1A 0.0425(10) 0.0479(11) 0.0266(8) 0.0117(7) 0.0017(7) 0.0160(8)
N2A 0.0454(10) 0.0396(10) 0.0294(9) 0.0070(7) 0.0054(7) 0.0152(8)
N3A 0.0364(9) 0.0338(9) 0.0281(8) 0.0123(7) 0.0038(7) 0.0041(7)
N4A 0.0372(10) 0.0374(10) 0.0456(10) 0.0149(8) -0.0054(8) 0.0040(8)
N5A 0.0313(9) 0.0246(8) 0.0499(10) 0.0130(7) 0.0042(8) 0.0065(7)
N6A 0.0323(9) 0.0299(9) 0.0515(11) 0.0119(8) 0.0151(8) 0.0060(7)
N7A 0.0358(9) 0.0270(8) 0.0295(8) 0.0058(6) 0.0071(7) 0.0048(7)
N8A 0.0285(8) 0.0393(9) 0.0340(9) 0.0132(7) 0.0042(7) 0.0108(7)
C1A 0.0301(10) 0.0383(11) 0.0294(9) 0.0092(8) 0.0043(8) 0.0111(8)
C2A 0.0250(9) 0.0309(9) 0.0308(9) 0.0094(7) 0.0030(7) 0.0081(7)
C3A 0.0332(10) 0.0353(10) 0.0311(10) 0.0097(8) 0.0064(8) 0.0129(8)
C4A 0.0416(12) 0.0482(13) 0.0400(12) 0.0205(10) 0.0119(9) 0.0113(10)
C5A 0.0402(12) 0.0376(12) 0.0538(14) 0.0170(10) 0.0064(10) 0.0004(10)
C6A 0.0378(11) 0.0395(12) 0.0392(11) 0.0062(9) 0.0000(9) 0.0041(9)
C7A 0.0651(16) 0.0484(14) 0.0401(12) 0.0081(10) 0.0151(11) 0.0274(12)
C8A 0.0431(11) 0.0378(11) 0.0257(9) 0.0090(8) 0.0094(8) 0.0078(9)
C9A 0.0573(14) 0.0458(13) 0.0295(10) 0.0025(9) 0.0089(10) 0.0107(11)
C10A 0.0553(15) 0.0567(15) 0.0281(11) 0.0013(10) 0.0046(10) 0.0004(12)
C11A 0.0413(12) 0.0552(14) 0.0322(11) 0.0126(10) -0.0013(9) -0.0014(11)
C12A 0.0369(11) 0.0381(11) 0.0306(10) 0.0145(8) 0.0034(8) 0.0012(9)
C13A 0.0453(14) 0.0597(17) 0.0718(19) 0.0100(14) -0.0145(13) 0.0157(13)
C14A 0.0352(10) 0.0278(10) 0.0450(12) 0.0140(8) 0.0002(9) 0.0078(8)
C15A 0.0394(11) 0.0289(10) 0.0463(12) 0.0151(9) 0.0093(9) 0.0080(9)
C16A 0.0351(11) 0.0249(9) 0.0522(13) 0.0114(9) 0.0079(9) 0.0009(8)
C17A 0.0363(11) 0.0267(10) 0.0429(11) 0.0064(8) 0.0077(9) 0.0052(8)
C18A 0.0338(10) 0.0238(9) 0.0466(12) 0.0121(8) 0.0107(9) 0.0099(8)
C19A 0.0354(12) 0.0406(13) 0.0822(19) 0.0248(12) 0.0213(12) 0.0125(10)
C20A 0.0367(10) 0.0215(9) 0.0363(10) 0.0026(7) 0.0091(8) -0.0003(8)
C21A 0.0460(12) 0.0333(11) 0.0414(12) 0.0013(9) 0.0172(10) -0.0016(9)
C22A 0.0604(15) 0.0376(12) 0.0309(11) 0.0059(9) 0.0145(10) -0.0049(11)
C23A 0.0592(14) 0.0381(12) 0.0302(10) 0.0113(9) 0.0043(10) 0.0032(10)
C24A 0.0403(11) 0.0268(9) 0.0255(9) 0.0028(7) 0.0028(8) 0.0001(8)
C25A 0.0562(14) 0.0522(14) 0.0325(11) 0.0124(10) -0.0057(10) 0.0203(12)
C26A 0.0309(9) 0.0313(10) 0.0251(9) 0.0076(7) 0.0034(7) 0.0101(8)
C27A 0.0338(10) 0.0321(10) 0.0255(9) 0.0065(7) 0.0036(7) 0.0090(8)
C28A 0.0362(11) 0.0370(11) 0.0350(11) 0.0087(8) -0.0067(8) 0.0066(9)
C29A 0.0424(12) 0.0398(12) 0.0391(12) 0.0066(9) -0.0081(9) -0.0028(10)
C30A 0.0601(15) 0.0290(10) 0.0381(11) 0.0049(9) 0.0005(10) 0.0020(10)
C31A 0.0512(13) 0.0323(10) 0.0316(10) 0.0076(8) 0.0068(9) 0.0171(9)
C32A 0.0347(10) 0.0341(10) 0.0237(9) 0.0050(7) 0.0042(7) 0.0127(8)

loop_
_atom_type_symbol
_atom_type_description
_atom_type_scat_dispersion_real
_atom_type_scat_dispersion_imag
_atom_type_scat_source
C C 0.0033 0.0016 'International Tables Vol C Tables 4.2.6.8 and 6.1.1.4'
H H 0.0000 0.0000 'International Tables Vol C Tables 4.2.6.8 and 6.1.1.4'
N N 0.0061 0.0033 'International Tables Vol C Tables 4.2.6.8 and 6.1.1.4'
O O 0.0106 0.0060 'International Tables Vol C Tables 4.2.6.8 and 6.1.1.4'
S S 0.1246 0.1234 'International Tables Vol C Tables 4.2.6.8 and 6.1.1.4'

loop_
_geom_angle_atom_site_label_1
_geom_angle_atom_site_label_2
_geom_angle_atom_site_label_3
_geom_angle
O2 S1 N8 108.77(11)
O2 S1 C32 111.75(11)
O3 S1 O2 118.38(13)
O3 S1 N8 109.68(10)
O3 S1 C32 109.55(11)
N8 S1 C32 96.49(9)
C26 O1 C2 118.20(15)
C1 N1 C25 117.40(17)
C24 N1 C1 118.14(16)
C24 N1 C25 122.25(18)
C3 N2 C7 118.73(19)
C8 N2 C3 119.67(17)
C8 N2 C7 121.26(19)
C12 N3 C8 118.58(17)
C12 N4 C13 120.0(2)
C12 N4 C14 117.40(16)
C14 N4 C13 118.15(19)
C18 N5 C14 117.08(18)
C18 N6 C19 119.54(18)
C20 N6 C18 118.90(17)
C20 N6 C19 121.56(18)
C24 N7 C20 119.30(17)
C26 N8 S1 108.56(14)
C2 C1 N1 120.15(18)
C6 C1 N1 121.50(18)
C6 C1 C2 118.34(17)
C1 C2 O1 119.05(17)
C3 C2 O1 118.43(17)
C3 C2 C1 122.31(17)
C2 C3 N2 120.17(18)
C2 C3 C4 118.45(17)
C4 C3 N2 121.34(18)
C3 C4 H4 119.9
C5 C4 C3 120.17(18)
C5 C4 H4 119.9
C4 C5 H5 120.0
C4 C5 C6 120.09(18)
C6 C5 H5 120.0
C1 C6 C5 120.63(18)
C1 C6 H6 119.7
C5 C6 H6 119.7
N2 C7 H7A 109.5
N2 C7 H7B 109.5
N2 C7 H7C 109.5
H7A C7 H7B 109.5
H7A C7 H7C 109.5
H7B C7 H7C 109.5
N2 C8 C9 121.5(2)
N3 C8 N2 115.63(17)
N3 C8 C9 122.9(2)
C8 C9 H9 121.2
C10 C9 C8 117.6(2)
C10 C9 H9 121.2
C9 C10 H10 119.6
C9 C10 C11 120.8(2)
C11 C10 H10 119.6
C10 C11 H11 121.3
C10 C11 C12 117.3(2)
C12 C11 H11 121.3
N3 C12 N4 115.13(17)
N3 C12 C11 122.7(2)
N4 C12 C11 122.20(19)
N4 C13 H13A 109.5
N4 C13 H13B 109.5
N4 C13 H13C 109.5
H13A C13 H13B 109.5
H13A C13 H13C 109.5
H13B C13 H13C 109.5
N5 C14 N4 116.66(18)
N5 C14 C15 123.93(19)
C15 C14 N4 119.38(18)
C14 C15 H15 121.0
C14 C15 C16 118.05(19)
C16 C15 H15 121.0
C15 C16 H16 120.4
C17 C16 C15 119.2(2)
C17 C16 H16 120.4
C16 C17 H17 120.9
C16 C17 C18 118.1(2)
C18 C17 H17 120.9
N5 C18 N6 116.24(19)
N5 C18 C17 123.55(19)
C17 C18 N6 120.20(19)
N6 C19 H19A 109.5
N6 C19 H19B 109.5
N6 C19 H19C 109.5
H19A C19 H19B 109.5
H19A C19 H19C 109.5
H19B C19 H19C 109.5
N6 C20 C21 122.07(18)
N7 C20 N6 115.57(17)
N7 C20 C21 122.36(19)
C20 C21 H21 121.5
C22 C21 C20 117.1(2)
C22 C21 H21 121.5
C21 C22 H22 119.0
C23 C22 C21 122.02(19)
C23 C22 H22 119.0
C22 C23 H23 121.6
C22 C23 C24 116.8(2)
C24 C23 H23 121.6
N1 C24 C23 122.45(19)
N7 C24 N1 115.12(17)
N7 C24 C23 122.42(19)
N1 C25 H25A 109.5
N1 C25 H25B 109.5
N1 C25 H25C 109.5
H25A C25 H25B 109.5
H25A C25 H25C 109.5
H25B C25 H25C 109.5
O1 C26 C27 116.39(17)
N8 C26 O1 125.08(18)
N8 C26 C27 118.53(17)
C28 C27 C26 130.19(19)
C32 C27 C26 109.57(17)
C32 C27 C28 120.22(19)
C27 C28 H28 121.2
C27 C28 C29 117.5(2)
C29 C28 H28 121.2
C28 C29 H29 119.3
C30 C29 C28 121.5(2)
C30 C29 H29 119.3
C29 C30 H30 119.4
C29 C30 C31 121.2(2)
C31 C30 H30 119.4
C30 C31 H31 121.6
C32 C31 C30 116.7(2)
C32 C31 H31 121.6
C27 C32 S1 106.84(15)
C31 C32 S1 130.28(17)
C31 C32 C27 122.8(2)
O2A S1A O3A 118.62(10)
O2A S1A N8A 109.42(9)
O2A S1A C32A 110.86(10)
O3A S1A N8A 108.85(10)
O3A S1A C32A 110.69(9)
N8A S1A C32A 96.02(9)
C26A O1A C2A 117.17(15)
C1A N1A C25A 119.39(19)
C24A N1A C1A 118.61(17)
C24A N1A C25A 120.72(18)
C3A N2A C7A 117.64(18)
C8A N2A C3A 120.27(17)
C8A N2A C7A 120.11(19)
C12A N3A C8A 119.39(18)
C12A N4A C13A 117.9(2)
C12A N4A C14A 115.88(17)
C14A N4A C13A 115.8(2)
C18A N5A C14A 117.23(18)
C18A N6A C19A 117.47(19)
C20A N6A C18A 117.67(17)
C20A N6A C19A 119.50(18)
C20A N7A C24A 119.20(18)
C26A N8A S1A 109.08(14)
C2A C1A N1A 119.83(19)
C6A C1A N1A 121.98(19)
C6A C1A C2A 118.19(19)
C1A C2A O1A 119.79(17)
C3A C2A O1A 117.99(17)
C3A C2A C1A 122.16(19)
C2A C3A N2A 120.73(19)
C2A C3A C4A 118.42(19)
C4A C3A N2A 120.83(19)
C3A C4A H4A 119.9
C5A C4A C3A 120.2(2)
C5A C4A H4A 119.9
C4A C5A H5A 119.7
C6A C5A C4A 120.6(2)
C6A C5A H5A 119.7
C1A C6A C5A 120.4(2)
C1A C6A H6A 119.8
C5A C6A H6A 119.8
N2A C7A H7AA 109.5
N2A C7A H7AB 109.5
N2A C7A H7AC 109.5
H7AA C7A H7AB 109.5
H7AA C7A H7AC 109.5
H7AB C7A H7AC 109.5
N2A C8A C9A 121.9(2)
N3A C8A N2A 115.90(18)
N3A C8A C9A 122.2(2)
C8A C9A H9A 121.3
C10A C9A C8A 117.3(2)
C10A C9A H9A 121.3
C9A C10A H10A 119.2
C9A C10A C11A 121.5(2)
C11A C10A H10A 119.2
C10A C11A H11A 121.4
C10A C11A C12A 117.2(2)
C12A C11A H11A 121.4
N3A C12A N4A 115.70(19)
N3A C12A C11A 122.3(2)
N4A C12A C11A 122.0(2)
N4A C13A H13D 109.5
N4A C13A H13E 109.5
N4A C13A H13F 109.5
H13D C13A H13E 109.5
H13D C13A H13F 109.5
H13E C13A H13F 109.5
N5A C14A N4A 116.33(19)
N5A C14A C15A 124.1(2)
C15A C14A N4A 119.5(2)
C14A C15A H15A 121.4
C14A C15A C16A 117.2(2)
C16A C15A H15A 121.4
C15A C16A H16A 120.1
C17A C16A C15A 119.8(2)
C17A C16A H16A 120.1
C16A C17A H17A 120.8
C16A C17A C18A 118.4(2)
C18A C17A H17A 120.8
N5A C18A N6A 116.95(18)
N5A C18A C17A 123.1(2)
C17A C18A N6A 119.9(2)
N6A C19A H19D 109.5
N6A C19A H19E 109.5
N6A C19A H19F 109.5
H19D C19A H19E 109.5
H19D C19A H19F 109.5
H19E C19A H19F 109.5
N6A C20A C21A 122.1(2)
N7A C20A N6A 115.47(18)
N7A C20A C21A 122.4(2)
C20A C21A H21A 121.3
C22A C21A C20A 117.4(2)
C22A C21A H21A 121.3
C21A C22A H22A 119.3
C21A C22A C23A 121.3(2)
C23A C22A H22A 119.3
C22A C23A H23A 121.5
C22A C23A C24A 117.0(2)
C24A C23A H23A 121.5
N1A C24A C23A 121.9(2)
N7A C24A N1A 115.45(17)
N7A C24A C23A 122.6(2)
N1A C25A H25D 109.5
N1A C25A H25E 109.5
N1A C25A H25F 109.5
H25D C25A H25E 109.5
H25D C25A H25F 109.5
H25E C25A H25F 109.5
O1A C26A C27A 117.02(17)
N8A C26A O1A 124.24(18)
N8A C26A C27A 118.66(17)
C28A C27A C26A 130.44(18)
C28A C27A C32A 120.66(19)
C32A C27A C26A 108.89(17)
C27A C28A H28A 121.1
C27A C28A C29A 117.7(2)
C29A C28A H28A 121.1
C28A C29A H29A 119.6
C28A C29A C30A 120.9(2)
C30A C29A H29A 119.6
C29A C30A H30A 119.2
C31A C30A C29A 121.6(2)
C31A C30A H30A 119.2
C30A C31A H31A 121.6
C32A C31A C30A 116.7(2)
C32A C31A H31A 121.6
C27A C32A S1A 107.27(15)
C31A C32A S1A 130.33(16)
C31A C32A C27A 122.4(2)

loop_
_geom_bond_atom_site_label_1
_geom_bond_atom_site_label_2
_geom_bond_distance
S1 O2 1.429(2)
S1 O3 1.4266(18)
S1 N8 1.6653(18)
S1 C32 1.764(2)
O1 C2 1.418(2)
O1 C26 1.322(2)
N1 C1 1.432(2)
N1 C24 1.378(3)
N1 C25 1.454(3)
N2 C3 1.430(3)
N2 C7 1.442(3)
N2 C8 1.377(3)
N3 C8 1.338(3)
N3 C12 1.336(3)
N4 C12 1.388(3)
N4 C13 1.449(3)
N4 C14 1.431(3)
N5 C14 1.336(3)
N5 C18 1.325(3)
N6 C18 1.424(3)
N6 C19 1.445(3)
N6 C20 1.383(3)
N7 C20 1.341(3)
N7 C24 1.335(3)
N8 C26 1.288(3)
C1 C2 1.382(3)
C1 C6 1.379(3)
C2 C3 1.381(3)
C3 C4 1.390(3)
C4 H4 0.9300
C4 C5 1.381(3)
C5 H5 0.9300
C5 C6 1.387(3)
C6 H6 0.9300
C7 H7A 0.9600
C7 H7B 0.9600
C7 H7C 0.9600
C8 C9 1.399(3)
C9 H9 0.9300
C9 C10 1.376(3)
C10 H10 0.9300
C10 C11 1.386(4)
C11 H11 0.9300
C11 C12 1.406(3)
C13 H13A 0.9600
C13 H13B 0.9600
C13 H13C 0.9600
C14 C15 1.376(3)
C15 H15 0.9300
C15 C16 1.384(3)
C16 H16 0.9300
C16 C17 1.377(3)
C17 H17 0.9300
C17 C18 1.392(3)
C19 H19A 0.9600
C19 H19B 0.9600
C19 H19C 0.9600
C20 C21 1.400(3)
C21 H21 0.9300
C21 C22 1.382(3)
C22 H22 0.9300
C22 C23 1.372(3)
C23 H23 0.9300
C23 C24 1.412(3)
C25 H25A 0.9600
C25 H25B 0.9600
C25 H25C 0.9600
C26 C27 1.474(3)
C27 C28 1.386(3)
C27 C32 1.384(3)
C28 H28 0.9300
C28 C29 1.389(3)
C29 H29 0.9300
C29 C30 1.382(4)
C30 H30 0.9300
C30 C31 1.389(3)
C31 H31 0.9300
C31 C32 1.376(3)
S1A O2A 1.4273(16)
S1A O3A 1.4275(16)
S1A N8A 1.6642(18)
S1A C32A 1.767(2)
O1A C2A 1.406(2)
O1A C26A 1.330(2)
N1A C1A 1.427(3)
N1A C24A 1.381(3)
N1A C25A 1.457(3)
N2A C3A 1.433(3)
N2A C7A 1.464(3)
N2A C8A 1.376(3)
N3A C8A 1.339(3)
N3A C12A 1.335(3)
N4A C12A 1.392(3)
N4A C13A 1.467(3)
N4A C14A 1.438(3)
N5A C14A 1.339(3)
N5A C18A 1.330(3)
N6A C18A 1.421(3)
N6A C19A 1.467(3)
N6A C20A 1.400(3)
N7A C20A 1.332(3)
N7A C24A 1.336(3)
N8A C26A 1.282(3)
C1A C2A 1.400(3)
C1A C6A 1.383(3)
C2A C3A 1.382(3)
C3A C4A 1.391(3)
C4A H4A 0.9300
C4A C5A 1.385(3)
C5A H5A 0.9300
C5A C6A 1.384(3)
C6A H6A 0.9300
C7A H7AA 0.9600
C7A H7AB 0.9600
C7A H7AC 0.9600
C8A C9A 1.403(3)
C9A H9A 0.9300
C9A C10A 1.378(4)
C10A H10A 0.9300
C10A C11A 1.378(4)
C11A H11A 0.9300
C11A C12A 1.404(3)
C13A H13D 0.9600
C13A H13E 0.9600
C13A H13F 0.9600
C14A C15A 1.384(3)
C15A H15A 0.9300
C15A C16A 1.391(3)
C16A H16A 0.9300
C16A C17A 1.370(3)
C17A H17A 0.9300
C17A C18A 1.395(3)
C19A H19D 0.9600
C19A H19E 0.9600
C19A H19F 0.9600
C20A C21A 1.403(3)
C21A H21A 0.9300
C21A C22A 1.376(4)
C22A H22A 0.9300
C22A C23A 1.384(4)
C23A H23A 0.9300
C23A C24A 1.400(3)
C25A H25D 0.9600
C25A H25E 0.9600
C25A H25F 0.9600
C26A C27A 1.479(3)
C27A C28A 1.385(3)
C27A C32A 1.389(3)
C28A H28A 0.9300
C28A C29A 1.391(3)
C29A H29A 0.9300
C29A C30A 1.391(3)
C30A H30A 0.9300
C30A C31A 1.391(3)
C31A H31A 0.9300
C31A C32A 1.378(3)

loop_
_geom_torsion_atom_site_label_1
_geom_torsion_atom_site_label_2
_geom_torsion_atom_site_label_3
_geom_torsion_atom_site_label_4
_geom_torsion
S1 N8 C26 O1 -178.84(16)
S1 N8 C26 C27 0.8(2)
O1 C2 C3 N2 -6.7(3)
O1 C2 C3 C4 175.55(16)
O1 C26 C27 C28 -2.9(3)
O1 C26 C27 C32 178.54(17)
O2 S1 N8 C26 115.43(17)
O2 S1 C32 C27 -113.60(16)
O2 S1 C32 C31 70.0(2)
O3 S1 N8 C26 -113.68(17)
O3 S1 C32 C27 113.18(16)
O3 S1 C32 C31 -63.2(2)
N1 C1 C2 O1 6.2(3)
N1 C1 C2 C3 -179.09(17)
N1 C1 C6 C5 178.46(18)
N2 C3 C4 C5 -178.06(18)
N2 C8 C9 C10 -178.0(2)
N3 C8 C9 C10 3.3(3)
N4 C14 C15 C16 -177.1(2)
N5 C14 C15 C16 1.2(3)
N6 C20 C21 C22 -179.1(2)
N7 C20 C21 C22 1.8(3)
N8 S1 C32 C27 -0.40(16)
N8 S1 C32 C31 -176.8(2)
N8 C26 C27 C28 177.5(2)
N8 C26 C27 C32 -1.1(3)
C1 N1 C24 N7 4.2(3)
C1 N1 C24 C23 -176.78(19)
C1 C2 C3 N2 178.52(17)
C1 C2 C3 C4 0.8(3)
C2 O1 C26 N8 3.5(3)
C2 O1 C26 C27 -176.09(17)
C2 C1 C6 C5 0.0(3)
C2 C3 C4 C5 -0.4(3)
C3 N2 C8 N3 -1.8(3)
C3 N2 C8 C9 179.40(19)
C3 C4 C5 C6 -0.2(3)
C4 C5 C6 C1 0.4(3)
C6 C1 C2 O1 -175.35(16)
C6 C1 C2 C3 -0.6(3)
C7 N2 C3 C2 -84.3(3)
C7 N2 C3 C4 93.3(3)
C7 N2 C8 N3 -175.0(2)
C7 N2 C8 C9 6.2(3)
C8 N2 C3 C2 102.4(2)
C8 N2 C3 C4 -80.0(3)
C8 N3 C12 N4 -179.77(18)
C8 N3 C12 C11 -0.6(3)
C8 C9 C10 C11 -1.4(4)
C9 C10 C11 C12 -1.2(3)
C10 C11 C12 N3 2.3(3)
C10 C11 C12 N4 -178.6(2)
C12 N3 C8 N2 178.92(18)
C12 N3 C8 C9 -2.3(3)
C12 N4 C14 N5 -91.8(2)
C12 N4 C14 C15 86.5(2)
C13 N4 C12 N3 -163.2(2)
C13 N4 C12 C11 17.6(3)
C13 N4 C14 N5 64.6(3)
C13 N4 C14 C15 -117.0(2)
C14 N4 C12 N3 -7.2(3)
C14 N4 C12 C11 173.64(19)
C14 N5 C18 N6 -176.16(17)
C14 N5 C18 C17 2.8(3)
C14 C15 C16 C17 0.9(3)
C15 C16 C17 C18 -1.1(3)
C16 C17 C18 N5 -0.8(3)
C16 C17 C18 N6 178.1(2)
C18 N5 C14 N4 175.30(17)
C18 N5 C14 C15 -3.0(3)
C18 N6 C20 N7 -15.2(3)
C18 N6 C20 C21 165.6(2)
C19 N6 C18 N5 -60.0(3)
C19 N6 C18 C17 121.0(2)
C19 N6 C20 N7 164.6(2)
C19 N6 C20 C21 -14.6(3)
C20 N6 C18 N5 119.9(2)
C20 N6 C18 C17 -59.1(3)
C20 N7 C24 N1 -179.57(18)
C20 N7 C24 C23 1.4(3)
C20 C21 C22 C23 -0.6(3)
C21 C22 C23 C24 0.0(3)
C22 C23 C24 N1 -179.3(2)
C22 C23 C24 N7 -0.3(3)
C24 N1 C1 C2 -88.9(2)
C24 N1 C1 C6 92.7(2)
C24 N7 C20 N6 178.62(18)
C24 N7 C20 C21 -2.2(3)
C25 N1 C1 C2 107.6(2)
C25 N1 C1 C6 -70.8(3)
C25 N1 C24 N7 166.8(2)
C25 N1 C24 C23 -14.2(3)
C26 O1 C2 C1 -93.2(2)
C26 O1 C2 C3 91.9(2)
C26 C27 C28 C29 -177.6(2)
C26 C27 C32 S1 0.8(2)
C26 C27 C32 C31 177.50(19)
C27 C28 C29 C30 0.2(3)
C28 C27 C32 S1 -177.94(16)
C28 C27 C32 C31 -1.3(3)
C28 C29 C30 C31 -0.9(4)
C29 C30 C31 C32 0.6(3)
C30 C31 C32 S1 176.37(18)
C30 C31 C32 C27 0.5(3)
C32 S1 N8 C26 -0.20(16)
C32 C27 C28 C29 0.9(3)
S1A N8A C26A O1A -179.01(15)
S1A N8A C26A C27A -2.2(2)
O1A C2A C3A N2A -5.5(3)
O1A C2A C3A C4A 176.04(17)
O1A C26A C27A C28A -1.2(3)
O1A C26A C27A C32A 177.28(16)
O2A S1A N8A C26A 117.36(15)
O2A S1A C32A C27A -116.04(14)
O2A S1A C32A C31A 64.2(2)
O3A S1A N8A C26A -111.57(15)
O3A S1A C32A C27A 110.19(14)
O3A S1A C32A C31A -69.6(2)
N1A C1A C2A O1A 2.5(3)
N1A C1A C2A C3A 179.51(18)
N1A C1A C6A C5A -178.8(2)
N2A C3A C4A C5A -177.1(2)
N2A C8A C9A C10A -178.4(2)
N3A C8A C9A C10A 1.5(3)
N4A C14A C15A C16A -174.13(18)
N5A C14A C15A C16A 3.3(3)
N6A C20A C21A C22A -179.45(19)
N7A C20A C21A C22A 0.8(3)
N8A S1A C32A C27A -2.59(15)
N8A S1A C32A C31A 177.66(19)
N8A C26A C27A C28A -178.2(2)
N8A C26A C27A C32A 0.2(2)
C1A N1A C24A N7A -1.1(3)
C1A N1A C24A C23A 178.41(19)
C1A C2A C3A N2A 177.37(18)
C1A C2A C3A C4A -1.0(3)
C2A O1A C26A N8A -2.3(3)
C2A O1A C26A C27A -179.17(16)
C2A C1A C6A C5A 0.5(3)
C2A C3A C4A C5A 1.3(3)
C3A N2A C8A N3A 6.6(3)
C3A N2A C8A C9A -173.5(2)
C3A C4A C5A C6A -0.7(4)
C4A C5A C6A C1A -0.2(4)
C6A C1A C2A O1A -176.87(18)
C6A C1A C2A C3A 0.2(3)
C7A N2A C3A C2A -66.4(3)
C7A N2A C3A C4A 111.9(2)
C7A N2A C8A N3A 170.22(19)
C7A N2A C8A C9A -9.9(3)
C8A N2A C3A C2A 97.5(2)
C8A N2A C3A C4A -84.1(3)
C8A N3A C12A N4A 178.44(18)
C8A N3A C12A C11A -1.1(3)
C8A C9A C10A C11A -0.8(4)
C9A C10A C11A C12A -0.7(4)
C10A C11A C12A N3A 1.7(3)
C10A C11A C12A N4A -177.8(2)
C12A N3A C8A N2A 179.30(18)
C12A N3A C8A C9A -0.6(3)
C12A N4A C14A N5A -92.4(2)
C12A N4A C14A C15A 85.3(2)
C13A N4A C12A N3A -154.0(2)
C13A N4A C12A C11A 25.5(3)
C13A N4A C14A N5A 52.1(3)
C13A N4A C14A C15A -130.3(2)
C14A N4A C12A N3A -10.4(3)
C14A N4A C12A C11A 169.1(2)
C14A N5A C18A N6A -179.56(17)
C14A N5A C18A C17A 1.7(3)
C14A C15A C16A C17A -1.0(3)
C15A C16A C17A C18A -0.8(3)
C16A C17A C18A N5A 0.4(3)
C16A C17A C18A N6A -178.26(19)
C18A N5A C14A N4A 173.84(17)
C18A N5A C14A C15A -3.7(3)
C18A N6A C20A N7A -5.6(3)
C18A N6A C20A C21A 174.64(19)
C19A N6A C18A N5A -37.2(3)
C19A N6A C18A C17A 141.5(2)
C19A N6A C20A N7A 147.9(2)
C19A N6A C20A C21A -31.8(3)
C20A N6A C18A N5A 116.8(2)
C20A N6A C18A C17A -64.4(2)
C20A N7A C24A N1A -178.75(17)
C20A N7A C24A C23A 1.7(3)
C20A C21A C22A C23A 0.8(3)
C21A C22A C23A C24A -1.1(3)
C22A C23A C24A N1A -179.7(2)
C22A C23A C24A N7A -0.2(3)
C24A N1A C1A C2A -85.5(2)
C24A N1A C1A C6A 93.8(3)
C24A N7A C20A N6A 178.21(17)
C24A N7A C20A C21A -2.0(3)
C25A N1A C1A C2A 107.2(2)
C25A N1A C1A C6A -73.4(3)
C25A N1A C24A N7A 165.9(2)
C25A N1A C24A C23A -14.5(3)
C26A O1A C2A C1A -75.8(2)
C26A O1A C2A C3A 107.1(2)
C26A C27A C28A C29A 178.2(2)
C26A C27A C32A S1A 1.71(19)
C26A C27A C32A C31A -178.51(18)
C27A C28A C29A C30A -0.3(3)
C28A C27A C32A S1A -179.66(16)
C28A C27A C32A C31A 0.1(3)
C28A C29A C30A C31A 0.7(4)
C29A C30A C31A C32A -0.6(3)
C30A C31A C32A S1A 179.97(17)
C30A C31A C32A C27A 0.3(3)
C32A S1A N8A C26A 2.73(15)
C32A C27A C28A C29A -0.1(3)
